data_9003436
loop_
_publ_author_name
'Thompson, R. M.'
'Downs, R. T.'

_publ_section_title
;Model pyroxenes II: Structural variation as a function of tetrahedral
 rotation model hi-P protopx at 2.50 GPa after Yang et al. (1999) with
 O3A-O3A-O3A angle = 154.0, O3B-O3B-O3B angle = 212.1, and model oxygen radius
 = 1.315 Note: Atoms Mg, Si, and O are assigned to atomic positions for
 convenience
;
_journal_name_full 'American Mineralogist'
_journal_page_first 614
_journal_page_last 628
_journal_volume 89
_journal_year 2004
_chemical_formula_sum 'Mg O3 Si'
_chemical_name_mineral Pyroxene-ideal
_symmetry_space_group_name_H-M 'P 21 c n'
_cell_angle_alpha 90
_cell_angle_beta 90
_cell_angle_gamma 90
_cell_formula_units_Z 8
_cell_length_a 9.127
_cell_length_b 8.877
_cell_length_c 5.125
_cell_volume 415.229
_database_code_amcsd 0003525
_exptl_crystal_density_diffrn 3.212
_cod_original_formula_sum 'Mg Si O3'
_cod_database_code 9003436

loop_
_space_group_symop_operation_xyz
x,y,z
x,-y,1/2+z
1/2+x,1/2+y,1/2-z
1/2+x,1/2-y,-z

loop_
_atom_site_label
_atom_site_fract_x
_atom_site_fract_y
_atom_site_fract_z
Mg1 0.00000 0.08333 0.70040
Mg2 0.00000 0.25000 0.20040
SiA 0.30880 0.08333 0.05000
SiB 0.19200 0.58333 0.11670
O1A 0.13240 0.08333 0.05000
O2A 0.36760 0.25000 0.11670
O3A 0.36760 -0.03340 0.26660
O1B 0.37090 0.58333 0.11670
O2B 0.13240 0.75000 0.03370
O3B 0.13240 0.45850 -0.09180

loop_
_cod_changelog_entry_id
_cod_changelog_entry_author
_cod_changelog_entry_date
_cod_changelog_entry_text
1
;cod-tools version 3.10.1
Id: cif_fix_AMCSD_atom_labels 10224 2024-08-07 11:09:31Z saulius
;
2024-08-07T19:39:00+03:00
;Changed the following '_atom_site_label' values:
the first duplicated label 'Mg'  converted to 'Mg1'
duplicated label 'Mg' at index 1 converted to 'Mg2'
;

loop_
_cod_related_entry_id
_cod_related_entry_database
_cod_related_entry_code
1 AMCSD 0003525
